data_4027249
loop_
_publ_author_name
'K. V. Sajna'
'K. C. Kumara Swamy'

_publ_section_title
;
 Allenylphosphonates/Allenylphosphine Oxides as Intermediates/Precursors
 for Intramolecular Cyclization Leading to Phosphorus-Based Indenes,
 Indenones, Benzofurans, and Isochromenes
;
_journal_name_full 'Journal of Organic Chemistry'
_journal_page_first 5345
_journal_page_last 5356
_journal_paper_doi 10.1021/jo300705f
_journal_volume 77
_journal_year 2012
_chemical_formula_sum 'C24 H23 O2 P'
_chemical_formula_weight 374.39
_chemical_name_systematic
; 
 ? 
;
_space_group_IT_number 14
_symmetry_cell_setting monoclinic
_symmetry_space_group_name_Hall '-P 2ybc'
_symmetry_space_group_name_H-M 'P 1 21/c 1'
_atom_sites_solution_hydrogens geom
_atom_sites_solution_primary direct
_atom_sites_solution_secondary difmap
_audit_creation_method SHELXL-97
_cell_angle_alpha 90.00
_cell_angle_beta 132.778(4)
_cell_angle_gamma 90.00
_cell_formula_units_Z 4
_cell_length_a 11.4961(7)
_cell_length_b 14.8975(11)
_cell_length_c 16.1208(12)
_cell_measurement_temperature 298(2)
_cell_volume 2026.5(3)
_computing_structure_refinement 'SHELXL-97 (Sheldrick, 1997)'
_computing_structure_solution 'SHELXS-97 (Sheldrick, 1990)'
_diffrn_ambient_temperature 298(2)
_diffrn_measured_fraction_theta_full 0.988
_diffrn_measured_fraction_theta_max 0.988
_diffrn_measurement_device_type 'Xcalibur, Eos, Gemini'
_diffrn_measurement_method '\w scans'
_diffrn_radiation_monochromator graphite
_diffrn_radiation_source 'fine-focus sealed tube'
_diffrn_radiation_type MoK\a
_diffrn_radiation_wavelength 0.71073
_diffrn_reflns_av_R_equivalents 0.0559
_diffrn_reflns_av_sigmaI/netI 0.0988
_diffrn_reflns_limit_h_max 13
_diffrn_reflns_limit_h_min -13
_diffrn_reflns_limit_k_max 17
_diffrn_reflns_limit_k_min -17
_diffrn_reflns_limit_l_max 19
_diffrn_reflns_limit_l_min -19
_diffrn_reflns_number 7683
_diffrn_reflns_theta_full 25.00
_diffrn_reflns_theta_max 25.00
_diffrn_reflns_theta_min 2.73
_diffrn_standards_decay_% none
_diffrn_standards_interval_count 'not applicable'
_diffrn_standards_interval_time 'not applicable'
_diffrn_standards_number 'not applicable'
_exptl_absorpt_coefficient_mu 0.151
_exptl_absorpt_correction_T_max 0.982
_exptl_absorpt_correction_T_min 0.971
_exptl_absorpt_correction_type multi-scan
_exptl_absorpt_process_details 'CrysAlisPro, Oxford Diffraction Ltd.'
_exptl_crystal_colour colorless
_exptl_crystal_density_diffrn 1.227
_exptl_crystal_description block
_exptl_crystal_F_000 792
_exptl_crystal_size_max 0.21
_exptl_crystal_size_mid 0.16
_exptl_crystal_size_min 0.12
_refine_diff_density_max 0.222
_refine_diff_density_min -0.275
_refine_diff_density_rms 0.048
_refine_ls_extinction_method none
_refine_ls_goodness_of_fit_ref 0.983
_refine_ls_hydrogen_treatment constr
_refine_ls_matrix_type full
_refine_ls_number_parameters 246
_refine_ls_number_reflns 3525
_refine_ls_number_restraints 0
_refine_ls_restrained_S_all 0.983
_refine_ls_R_factor_all 0.1116
_refine_ls_R_factor_gt 0.0584
_refine_ls_shift/su_max 0.000
_refine_ls_shift/su_mean 0.000
_refine_ls_structure_factor_coef Fsqd
_refine_ls_weighting_details 'calc w=1/[\s^2^(Fo^2^)+(0.0279P)^2^+0.0000P] where P=(Fo^2^+2Fc^2^)/3'
_refine_ls_weighting_scheme calc
_refine_ls_wR_factor_gt 0.0946
_refine_ls_wR_factor_ref 0.1145
_reflns_number_gt 2117
_reflns_number_total 3525
_reflns_threshold_expression >2sigma(I)
_cod_data_source_file jo300705f_si_001_5.cif
_cod_data_source_block compd-63
_cod_original_cell_volume 2026.5(2)
_cod_database_code 4027249

loop_
_symmetry_equiv_pos_as_xyz
'x, y, z'
'-x, y+1/2, -z+1/2'
'-x, -y, -z'
'x, -y-1/2, z-1/2'

loop_
_atom_site_label
_atom_site_type_symbol
_atom_site_fract_x
_atom_site_fract_y
_atom_site_fract_z
_atom_site_U_iso_or_equiv
_atom_site_adp_type
_atom_site_occupancy
_atom_site_symmetry_multiplicity
_atom_site_calc_flag
_atom_site_refinement_flags
P1 P 0.77050(9) 0.79818(5) 0.25858(7) 0.0334(2) Uani 1 1 d .
O1 O 0.8264(2) 0.71086(13) 0.25115(17) 0.0425(6) Uani 1 1 d .
O2 O 0.3051(2) 0.75901(15) -0.00453(19) 0.0545(7) Uani 1 1 d .
C1 C 0.8388(3) 0.89258(19) 0.2314(2) 0.0324(7) Uani 1 1 d .
C2 C 0.7364(4) 0.9534(2) 0.1459(3) 0.0426(8) Uani 1 1 d .
H2 H 0.6284 0.9490 0.1045 0.051 Uiso 1 1 calc R
C3 C 0.7905(4) 1.0209(2) 0.1204(3) 0.0555(10) Uani 1 1 d .
H3 H 0.7193 1.0608 0.0619 0.067 Uiso 1 1 calc R
C4 C 0.9494(4) 1.0286(2) 0.1816(3) 0.0541(10) Uani 1 1 d .
H4 H 0.9865 1.0743 0.1654 0.065 Uiso 1 1 calc R
C5 C 1.0534(4) 0.9690(3) 0.2665(3) 0.0571(10) Uani 1 1 d .
H5 H 1.1613 0.9744 0.3079 0.069 Uiso 1 1 calc R
C6 C 0.9993(3) 0.9003(2) 0.2914(3) 0.0462(9) Uani 1 1 d .
H6 H 1.0707 0.8594 0.3485 0.055 Uiso 1 1 calc R
C7 C 0.8423(3) 0.8089(2) 0.3985(3) 0.0323(7) Uani 1 1 d .
C8 C 0.8062(4) 0.7381(2) 0.4336(3) 0.0465(9) Uani 1 1 d .
H8 H 0.7409 0.6919 0.3835 0.056 Uiso 1 1 calc R
C9 C 0.8661(4) 0.7355(3) 0.5422(3) 0.0580(10) Uani 1 1 d .
H9 H 0.8410 0.6876 0.5646 0.070 Uiso 1 1 calc R
C10 C 0.9620(4) 0.8025(3) 0.6171(3) 0.0585(10) Uani 1 1 d .
H10 H 1.0012 0.8006 0.6900 0.070 Uiso 1 1 calc R
C11 C 1.0002(4) 0.8729(2) 0.5840(3) 0.0580(10) Uani 1 1 d .
H11 H 1.0665 0.9184 0.6350 0.070 Uiso 1 1 calc R
C12 C 0.9402(4) 0.8760(2) 0.4750(3) 0.0457(9) Uani 1 1 d .
H12 H 0.9661 0.9240 0.4532 0.055 Uiso 1 1 calc R
C13 C 0.5585(3) 0.80887(19) 0.1624(3) 0.0327(7) Uani 1 1 d .
C14 C 0.4789(3) 0.8714(2) 0.1827(3) 0.0353(8) Uani 1 1 d .
C15 C 0.5477(4) 0.9491(2) 0.2471(3) 0.0457(9) Uani 1 1 d .
H15 H 0.6538 0.9613 0.2875 0.055 Uiso 1 1 calc R
C16 C 0.4595(4) 1.0086(2) 0.2517(3) 0.0599(11) Uani 1 1 d .
H16 H 0.5076 1.0600 0.2959 0.072 Uiso 1 1 calc R
C17 C 0.3025(5) 0.9929(3) 0.1920(4) 0.0649(12) Uani 1 1 d .
H17 H 0.2443 1.0333 0.1955 0.078 Uiso 1 1 calc R
C18 C 0.2323(4) 0.9167(3) 0.1270(3) 0.0601(11) Uani 1 1 d .
H18 H 0.1257 0.9057 0.0858 0.072 Uiso 1 1 calc R
C19 C 0.3193(4) 0.8561(2) 0.1224(3) 0.0434(9) Uani 1 1 d .
C20 C 0.2509(4) 0.7724(2) 0.0535(3) 0.0611(11) Uani 1 1 d .
H20A H 0.2819 0.7214 0.1023 0.073 Uiso 1 1 calc R
H20B H 0.1361 0.7763 -0.0014 0.073 Uiso 1 1 calc R
C21 C 0.4662(4) 0.7637(2) 0.0636(3) 0.0392(8) Uani 1 1 d .
C22 C 0.5139(4) 0.7193(2) 0.0066(3) 0.0490(9) Uani 1 1 d .
H22 H 0.6258 0.7336 0.0510 0.059 Uiso 1 1 calc R
C23 C 0.4995(5) 0.6174(2) 0.0038(4) 0.0894(14) Uani 1 1 d .
H23A H 0.5772 0.5942 0.0793 0.134 Uiso 1 1 calc R
H23B H 0.5168 0.5924 -0.0419 0.134 Uiso 1 1 calc R
H23C H 0.3954 0.6015 -0.0276 0.134 Uiso 1 1 calc R
C24 C 0.4188(5) 0.7582(3) -0.1121(3) 0.0903(14) Uani 1 1 d .
H24A H 0.3085 0.7447 -0.1580 0.136 Uiso 1 1 calc R
H24B H 0.4553 0.7321 -0.1454 0.136 Uiso 1 1 calc R
H24C H 0.4331 0.8221 -0.1071 0.136 Uiso 1 1 calc R

loop_
_atom_site_aniso_label
_atom_site_aniso_U_11
_atom_site_aniso_U_22
_atom_site_aniso_U_33
_atom_site_aniso_U_23
_atom_site_aniso_U_13
_atom_site_aniso_U_12
P1 0.0353(5) 0.0330(5) 0.0345(5) 0.0008(4) 0.0247(4) 0.0025(4)
O1 0.0486(13) 0.0352(12) 0.0468(15) -0.0020(11) 0.0336(12) 0.0094(11)
O2 0.0376(14) 0.0621(16) 0.0524(16) -0.0143(14) 0.0261(13) -0.0115(12)
C1 0.0309(17) 0.0383(19) 0.0302(19) -0.0035(16) 0.0216(16) -0.0016(15)
C2 0.0388(19) 0.046(2) 0.044(2) 0.0067(18) 0.0290(18) 0.0018(17)
C3 0.058(2) 0.055(2) 0.060(3) 0.020(2) 0.042(2) 0.0107(19)
C4 0.067(3) 0.050(2) 0.066(3) 0.003(2) 0.054(2) -0.009(2)
C5 0.042(2) 0.078(3) 0.055(3) 0.005(2) 0.035(2) -0.008(2)
C6 0.0402(19) 0.061(2) 0.041(2) 0.0084(19) 0.0288(18) 0.0026(18)
C7 0.0310(17) 0.0381(19) 0.0319(18) 0.0042(17) 0.0230(16) 0.0067(15)
C8 0.049(2) 0.051(2) 0.046(2) 0.0022(19) 0.0348(19) -0.0062(17)
C9 0.073(3) 0.064(3) 0.058(3) 0.011(2) 0.052(2) -0.003(2)
C10 0.078(3) 0.066(3) 0.044(2) 0.007(2) 0.047(2) 0.006(2)
C11 0.069(3) 0.064(3) 0.040(2) -0.010(2) 0.037(2) -0.011(2)
C12 0.060(2) 0.041(2) 0.043(2) -0.0033(19) 0.038(2) -0.0077(18)
C13 0.0306(17) 0.0328(18) 0.0365(19) -0.0037(16) 0.0235(16) -0.0048(15)
C14 0.0317(18) 0.0380(19) 0.037(2) 0.0069(17) 0.0239(17) 0.0024(15)
C15 0.045(2) 0.044(2) 0.053(2) -0.0041(19) 0.035(2) 0.0008(17)
C16 0.071(3) 0.051(2) 0.076(3) -0.004(2) 0.057(3) 0.008(2)
C17 0.077(3) 0.061(3) 0.089(3) 0.017(3) 0.069(3) 0.026(2)
C18 0.049(2) 0.072(3) 0.076(3) 0.021(2) 0.048(2) 0.016(2)
C19 0.044(2) 0.045(2) 0.050(2) 0.0073(19) 0.0350(19) 0.0002(18)
C20 0.039(2) 0.068(3) 0.075(3) 0.003(2) 0.038(2) -0.0059(19)
C21 0.0337(19) 0.0362(19) 0.043(2) 0.0008(17) 0.0243(18) -0.0013(15)
C22 0.046(2) 0.053(2) 0.038(2) -0.0110(19) 0.0243(19) -0.0029(18)
C23 0.106(3) 0.055(3) 0.105(4) -0.031(3) 0.071(3) -0.006(3)
C24 0.097(3) 0.123(4) 0.054(3) 0.006(3) 0.052(3) 0.029(3)

loop_
_atom_type_symbol
_atom_type_description
_atom_type_scat_dispersion_real
_atom_type_scat_dispersion_imag
_atom_type_scat_source
C C 0.0033 0.0016 'International Tables Vol C Tables 4.2.6.8 and 6.1.1.4'
H H 0.0000 0.0000 'International Tables Vol C Tables 4.2.6.8 and 6.1.1.4'
O O 0.0106 0.0060 'International Tables Vol C Tables 4.2.6.8 and 6.1.1.4'
P P 0.1023 0.0942 'International Tables Vol C Tables 4.2.6.8 and 6.1.1.4'

loop_
_geom_angle_atom_site_label_1
_geom_angle_atom_site_label_2
_geom_angle_atom_site_label_3
_geom_angle
O1 P1 C13 114.43(13)
O1 P1 C1 112.21(12)
C13 P1 C1 106.25(13)
O1 P1 C7 108.72(13)
C13 P1 C7 105.74(12)
C1 P1 C7 109.20(14)
C21 O2 C20 114.6(3)
C2 C1 C6 118.1(3)
C2 C1 P1 122.5(2)
C6 C1 P1 119.1(2)
C1 C2 C3 121.5(3)
C1 C2 H2 119.2
C3 C2 H2 119.2
C4 C3 C2 119.7(3)
C4 C3 H3 120.1
C2 C3 H3 120.1
C5 C4 C3 119.9(3)
C5 C4 H4 120.0
C3 C4 H4 120.0
C4 C5 C6 120.5(3)
C4 C5 H5 119.7
C6 C5 H5 119.7
C1 C6 C5 120.2(3)
C1 C6 H6 119.9
C5 C6 H6 119.9
C12 C7 C8 118.3(3)
C12 C7 P1 125.8(2)
C8 C7 P1 115.6(2)
C9 C8 C7 120.6(3)
C9 C8 H8 119.7
C7 C8 H8 119.7
C10 C9 C8 120.6(3)
C10 C9 H9 119.7
C8 C9 H9 119.7
C9 C10 C11 119.6(3)
C9 C10 H10 120.2
C11 C10 H10 120.2
C10 C11 C12 120.1(3)
C10 C11 H11 120.0
C12 C11 H11 120.0
C7 C12 C11 120.8(3)
C7 C12 H12 119.6
C11 C12 H12 119.6
C21 C13 C14 117.6(3)
C21 C13 P1 119.5(2)
C14 C13 P1 122.7(2)
C15 C14 C19 118.0(3)
C15 C14 C13 124.2(2)
C19 C14 C13 117.3(3)
C16 C15 C14 120.4(3)
C16 C15 H15 119.8
C14 C15 H15 119.8
C17 C16 C15 121.1(3)
C17 C16 H16 119.5
C15 C16 H16 119.5
C16 C17 C18 119.2(3)
C16 C17 H17 120.4
C18 C17 H17 120.4
C17 C18 C19 120.5(3)
C17 C18 H18 119.8
C19 C18 H18 119.8
C18 C19 C14 120.8(3)
C18 C19 C20 123.3(3)
C14 C19 C20 115.8(3)
O2 C20 C19 110.8(2)
O2 C20 H20A 109.5
C19 C20 H20A 109.5
O2 C20 H20B 109.5
C19 C20 H20B 109.5
H20A C20 H20B 108.1
C13 C21 O2 121.5(3)
C13 C21 C22 128.2(3)
O2 C21 C22 110.1(3)
C21 C22 C23 112.1(3)
C21 C22 C24 110.4(3)
C23 C22 C24 111.6(3)
C21 C22 H22 107.5
C23 C22 H22 107.5
C24 C22 H22 107.5
C22 C23 H23A 109.5
C22 C23 H23B 109.5
H23A C23 H23B 109.5
C22 C23 H23C 109.5
H23A C23 H23C 109.5
H23B C23 H23C 109.5
C22 C24 H24A 109.5
C22 C24 H24B 109.5
H24A C24 H24B 109.5
C22 C24 H24C 109.5
H24A C24 H24C 109.5
H24B C24 H24C 109.5

loop_
_geom_bond_atom_site_label_1
_geom_bond_atom_site_label_2
_geom_bond_distance
P1 O1 1.4917(19)
P1 C13 1.799(3)
P1 C1 1.803(3)
P1 C7 1.806(3)
O2 C21 1.370(3)
O2 C20 1.448(4)
C1 C2 1.379(4)
C1 C6 1.389(3)
C2 C3 1.385(4)
C2 H2 0.9300
C3 C4 1.370(4)
C3 H3 0.9300
C4 C5 1.367(4)
C4 H4 0.9300
C5 C6 1.392(4)
C5 H5 0.9300
C6 H6 0.9300
C7 C12 1.380(4)
C7 C8 1.388(4)
C8 C9 1.379(4)
C8 H8 0.9300
C9 C10 1.364(4)
C9 H9 0.9300
C10 C11 1.377(4)
C10 H10 0.9300
C11 C12 1.385(4)
C11 H11 0.9300
C12 H12 0.9300
C13 C21 1.349(4)
C13 C14 1.490(4)
C14 C15 1.389(4)
C14 C19 1.392(4)
C15 C16 1.386(4)
C15 H15 0.9300
C16 C17 1.371(4)
C16 H16 0.9300
C17 C18 1.375(5)
C17 H17 0.9300
C18 C19 1.387(4)
C18 H18 0.9300
C19 C20 1.490(4)
C20 H20A 0.9700
C20 H20B 0.9700
C21 C22 1.506(4)
C22 C23 1.525(4)
C22 C24 1.532(5)
C22 H22 0.9800
C23 H23A 0.9600
C23 H23B 0.9600
C23 H23C 0.9600
C24 H24A 0.9600
C24 H24B 0.9600
C24 H24C 0.9600
